data_7107148
loop_
_publ_author_name
'Christian Farber'
'Michael Leibold'
'Clemens Bruhn'
'Martin Maurer'
'Ulrich Siemeling'

_publ_section_title
;
 Nitron: a stable N-heterocyclic carbene that has been commercially
 available for more than a century
;
_journal_issue 2
_journal_name_full Chem.Commun.
_journal_page_first 227
_journal_page_last 229
_journal_paper_doi 10.1039/c1cc16460k
_journal_volume 48
_journal_year 2012
_chemical_formula_moiety 'C21 H16 N4 S2, C H Cl3'
_chemical_formula_sum 'C22 H17 Cl3 N4 S2'
_chemical_formula_weight 507.87
_chemical_name_systematic
;
?
;
_space_group_IT_number 2
_symmetry_cell_setting triclinic
_symmetry_Int_Tables_number 2
_symmetry_space_group_name_Hall '-P 1'
_symmetry_space_group_name_H-M 'P -1'
_atom_sites_solution_hydrogens geom
_atom_sites_solution_primary direct
_atom_sites_solution_secondary difmap
_audit_creation_method SHELXL-97
_cell_angle_alpha 85.985(8)
_cell_angle_beta 73.991(8)
_cell_angle_gamma 64.991(8)
_cell_formula_units_Z 2
_cell_length_a 10.1388(11)
_cell_length_b 10.3661(10)
_cell_length_c 12.2102(12)
_cell_measurement_reflns_used 8645
_cell_measurement_temperature 100(2)
_cell_measurement_theta_max 25.64
_cell_measurement_theta_min 1.74
_cell_volume 1116.3(2)
_computing_structure_refinement 'SHELXL-97 (Sheldrick, 1997)'
_computing_structure_solution 'SHELXS-97 (Sheldrick, 1990)'
_diffrn_ambient_temperature 100(2)
_diffrn_detector 'image plate (34 cm diameter)'
_diffrn_detector_area_resol_mean 6.67
_diffrn_detector_type STOE
_diffrn_measured_fraction_theta_full 0.993
_diffrn_measured_fraction_theta_max 0.993
_diffrn_measurement_details ' 140 frames, detector distance = 135 mm'
_diffrn_measurement_device '2-circle goniometer'
_diffrn_measurement_device_type 'STOE IPDS 2'
_diffrn_measurement_method 'rotation method'
_diffrn_radiation_collimation '0.5 mm diameter, multiple pinhole'
_diffrn_radiation_monochromator 'plane graphite'
_diffrn_radiation_polarisn_norm 0
_diffrn_radiation_type 'Mo K\a'
_diffrn_radiation_wavelength 0.71073
_diffrn_reflns_av_R_equivalents 0.0582
_diffrn_reflns_av_sigmaI/netI 0.0508
_diffrn_reflns_limit_h_max 12
_diffrn_reflns_limit_h_min -12
_diffrn_reflns_limit_k_max 12
_diffrn_reflns_limit_k_min -12
_diffrn_reflns_limit_l_max 14
_diffrn_reflns_limit_l_min -12
_diffrn_reflns_number 8335
_diffrn_reflns_theta_full 25.00
_diffrn_reflns_theta_max 25.00
_diffrn_reflns_theta_min 1.74
_diffrn_source 'sealed X-ray tube, 12 x 0.4 mm long-fine focus'
_diffrn_source_current 30
_diffrn_source_power 1.50
_diffrn_source_voltage 50
_diffrn_standards_decay_% none
_exptl_absorpt_coefficient_mu 0.616
_exptl_absorpt_correction_T_max 0.9130
_exptl_absorpt_correction_T_min 0.7886
_exptl_absorpt_correction_type integration
_exptl_absorpt_process_details 'X-red ver. 1.31 (Stoe & Cie. 2005)'
_exptl_crystal_colour red
_exptl_crystal_density_diffrn 1.511
_exptl_crystal_density_method 'not measured'
_exptl_crystal_description block
_exptl_crystal_F_000 520
_exptl_crystal_size_max 0.400
_exptl_crystal_size_mid 0.317
_exptl_crystal_size_min 0.250
_refine_diff_density_max 0.693
_refine_diff_density_min -0.574
_refine_diff_density_rms 0.104
_refine_ls_extinction_method none
_refine_ls_goodness_of_fit_ref 1.090
_refine_ls_hydrogen_treatment mixed
_refine_ls_matrix_type full
_refine_ls_number_parameters 283
_refine_ls_number_reflns 3919
_refine_ls_number_restraints 0
_refine_ls_restrained_S_all 1.090
_refine_ls_R_factor_all 0.0638
_refine_ls_R_factor_gt 0.0555
_refine_ls_shift/su_max 0.000
_refine_ls_shift/su_mean 0.000
_refine_ls_structure_factor_coef Fsqd
_refine_ls_weighting_details 'calc w=1/[\s^2^(Fo^2^)+(0.0981P)^2^+0.6581P] where P=(Fo^2^+2Fc^2^)/3'
_refine_ls_weighting_scheme calc
_refine_ls_wR_factor_gt 0.1550
_refine_ls_wR_factor_ref 0.1586
_reflns_number_gt 3276
_reflns_number_total 3919
_reflns_threshold_expression >2sigma(I)
_cod_data_source_file c1cc16460k.txt
_cod_data_source_block i0903a
_cod_database_code 7107148

loop_
_symmetry_equiv_pos_as_xyz
'x, y, z'
'-x, -y, -z'

loop_
_atom_site_label
_atom_site_type_symbol
_atom_site_fract_x
_atom_site_fract_y
_atom_site_fract_z
_atom_site_U_iso_or_equiv
_atom_site_adp_type
_atom_site_occupancy
_atom_site_symmetry_multiplicity
_atom_site_calc_flag
_atom_site_refinement_flags
C1 C 0.2428(4) -0.0051(3) 0.0015(3) 0.0257(7) Uani 1 1 d .
C2 C 0.2381(4) 0.0700(3) -0.1073(3) 0.0281(7) Uani 1 1 d .
C3 C 0.2278(4) -0.0462(3) 0.1833(3) 0.0264(7) Uani 1 1 d .
C4 C 0.3286(4) -0.2631(3) -0.0579(3) 0.0278(7) Uani 1 1 d .
C5 C 0.3136(4) -0.3836(3) -0.0089(3) 0.0314(7) Uani 1 1 d .
H5A H 0.2712 -0.3833 0.0709 0.038 Uiso 1 1 calc R
C6 C 0.3620(4) -0.5045(3) -0.0790(3) 0.0335(8) Uani 1 1 d .
H6A H 0.3538 -0.5878 -0.0468 0.040 Uiso 1 1 calc R
C7 C 0.4218(4) -0.5036(4) -0.1950(3) 0.0352(8) Uani 1 1 d .
H7A H 0.4555 -0.5866 -0.2422 0.042 Uiso 1 1 calc R
C8 C 0.4331(4) -0.3817(4) -0.2432(3) 0.0358(8) Uani 1 1 d .
H8A H 0.4728 -0.3811 -0.3232 0.043 Uiso 1 1 calc R
C9 C 0.3859(4) -0.2597(4) -0.1732(3) 0.0317(7) Uani 1 1 d .
H9A H 0.3935 -0.1761 -0.2053 0.038 Uiso 1 1 calc R
C10 C 0.1579(4) 0.2100(3) 0.1309(3) 0.0269(7) Uani 1 1 d .
C11 C 0.0188(4) 0.3081(4) 0.1199(3) 0.0334(8) Uani 1 1 d .
H11A H -0.0444 0.2786 0.0934 0.040 Uiso 1 1 calc R
C12 C -0.0266(4) 0.4513(4) 0.1488(3) 0.0355(8) Uani 1 1 d .
H12A H -0.1208 0.5208 0.1405 0.043 Uiso 1 1 calc R
C13 C 0.0658(4) 0.4928(4) 0.1897(3) 0.0344(8) Uani 1 1 d .
H13A H 0.0339 0.5904 0.2096 0.041 Uiso 1 1 calc R
C14 C 0.2030(5) 0.3932(4) 0.2016(3) 0.0370(8) Uani 1 1 d .
H14A H 0.2641 0.4224 0.2311 0.044 Uiso 1 1 calc R
C15 C 0.2529(4) 0.2495(4) 0.1705(3) 0.0323(8) Uani 1 1 d .
H15A H 0.3488 0.1807 0.1762 0.039 Uiso 1 1 calc R
C16 C 0.1998(4) -0.1122(3) 0.3849(3) 0.0278(7) Uani 1 1 d .
C17 C 0.2175(4) -0.2506(3) 0.3674(3) 0.0328(8) Uani 1 1 d .
H17A H 0.2318 -0.2857 0.2932 0.039 Uiso 1 1 calc R
C18 C 0.2139(4) -0.3368(4) 0.4596(3) 0.0349(8) Uani 1 1 d .
H18A H 0.2259 -0.4312 0.4480 0.042 Uiso 1 1 calc R
C19 C 0.1930(4) -0.2871(4) 0.5685(3) 0.0359(8) Uani 1 1 d .
H19A H 0.1912 -0.3472 0.6307 0.043 Uiso 1 1 calc R
C20 C 0.1748(4) -0.1499(4) 0.5856(3) 0.0337(8) Uani 1 1 d .
H20A H 0.1605 -0.1153 0.6600 0.040 Uiso 1 1 calc R
C21 C 0.1774(4) -0.0618(4) 0.4942(3) 0.0311(7) Uani 1 1 d .
H21A H 0.1639 0.0330 0.5066 0.037 Uiso 1 1 calc R
C22 C 0.3222(4) 0.2171(4) 0.5374(3) 0.0360(8) Uani 1 1 d .
H22A H 0.3180 0.1508 0.6004 0.043 Uiso 1 1 calc R
N1 N 0.2835(3) -0.1431(3) 0.0193(2) 0.0263(6) Uani 1 1 d .
N2 N 0.2760(3) -0.1711(3) 0.1330(2) 0.0267(6) Uani 1 1 d .
N3 N 0.2067(3) 0.0602(3) 0.1052(2) 0.0257(6) Uani 1 1 d .
N4 N 0.1998(3) -0.0164(3) 0.2958(2) 0.0291(6) Uani 1 1 d .
H4 H 0.168(5) 0.071(4) 0.330(3) 0.035 Uiso 1 1 d .
S1 S 0.08997(11) 0.09700(9) -0.15538(8) 0.0352(2) Uani 1 1 d .
S2 S 0.38396(11) 0.11399(9) -0.15950(8) 0.0353(3) Uani 1 1 d .
Cl1 Cl 0.42318(11) 0.11487(9) 0.40614(8) 0.0400(3) Uani 1 1 d .
Cl2 Cl 0.13526(11) 0.32813(10) 0.53164(9) 0.0453(3) Uani 1 1 d .
Cl3 Cl 0.41459(12) 0.31696(10) 0.56331(8) 0.0435(3) Uani 1 1 d .

loop_
_atom_site_aniso_label
_atom_site_aniso_U_11
_atom_site_aniso_U_22
_atom_site_aniso_U_33
_atom_site_aniso_U_23
_atom_site_aniso_U_13
_atom_site_aniso_U_12
C1 0.0257(17) 0.0246(15) 0.0267(17) 0.0017(13) -0.0068(13) -0.0107(13)
C2 0.0350(19) 0.0221(15) 0.0248(16) 0.0021(12) -0.0072(14) -0.0105(13)
C3 0.0272(17) 0.0256(15) 0.0266(17) 0.0031(13) -0.0072(13) -0.0116(13)
C4 0.0275(17) 0.0243(15) 0.0322(18) 0.0002(13) -0.0108(14) -0.0096(13)
C5 0.0358(19) 0.0282(16) 0.0306(18) 0.0013(13) -0.0098(15) -0.0134(14)
C6 0.041(2) 0.0241(15) 0.039(2) 0.0028(14) -0.0176(16) -0.0131(14)
C7 0.037(2) 0.0285(17) 0.039(2) -0.0062(14) -0.0137(16) -0.0094(15)
C8 0.040(2) 0.0384(18) 0.0283(18) -0.0035(14) -0.0074(15) -0.0166(16)
C9 0.0328(19) 0.0306(16) 0.0312(18) 0.0003(14) -0.0080(15) -0.0130(14)
C10 0.0335(18) 0.0224(15) 0.0232(16) 0.0024(12) -0.0063(13) -0.0114(13)
C11 0.035(2) 0.0311(17) 0.0354(19) 0.0023(14) -0.0096(15) -0.0148(15)
C12 0.035(2) 0.0263(16) 0.037(2) 0.0057(14) -0.0069(16) -0.0086(15)
C13 0.044(2) 0.0236(16) 0.0315(18) 0.0013(13) -0.0065(16) -0.0129(15)
C14 0.048(2) 0.0320(18) 0.038(2) 0.0044(15) -0.0152(17) -0.0215(17)
C15 0.035(2) 0.0290(16) 0.0344(18) 0.0042(14) -0.0135(15) -0.0130(15)
C16 0.0267(17) 0.0283(16) 0.0271(17) 0.0052(13) -0.0074(14) -0.0110(13)
C17 0.040(2) 0.0275(16) 0.0300(18) 0.0024(13) -0.0098(15) -0.0136(15)
C18 0.042(2) 0.0278(16) 0.0352(19) 0.0052(14) -0.0113(16) -0.0149(15)
C19 0.038(2) 0.0393(19) 0.0304(18) 0.0100(15) -0.0103(15) -0.0169(16)
C20 0.036(2) 0.0380(18) 0.0262(17) 0.0019(14) -0.0084(15) -0.0145(15)
C21 0.0345(19) 0.0301(17) 0.0292(18) 0.0005(13) -0.0102(15) -0.0130(14)
C22 0.040(2) 0.0295(17) 0.0367(19) 0.0048(14) -0.0105(16) -0.0138(15)
N1 0.0296(15) 0.0258(13) 0.0245(14) 0.0022(11) -0.0092(11) -0.0116(11)
N2 0.0307(15) 0.0247(13) 0.0230(14) 0.0026(10) -0.0080(12) -0.0099(11)
N3 0.0293(15) 0.0232(13) 0.0254(14) 0.0035(10) -0.0083(11) -0.0116(11)
N4 0.0404(17) 0.0214(13) 0.0249(14) 0.0023(11) -0.0080(12) -0.0131(12)
S1 0.0391(5) 0.0333(5) 0.0348(5) 0.0059(3) -0.0167(4) -0.0133(4)
S2 0.0405(5) 0.0341(5) 0.0326(5) 0.0061(3) -0.0063(4) -0.0198(4)
Cl1 0.0435(5) 0.0401(5) 0.0344(5) -0.0001(4) -0.0080(4) -0.0168(4)
Cl2 0.0373(5) 0.0399(5) 0.0538(6) 0.0035(4) -0.0118(4) -0.0121(4)
Cl3 0.0558(6) 0.0448(5) 0.0408(5) 0.0065(4) -0.0204(4) -0.0274(5)

loop_
_atom_type_symbol
_atom_type_description
_atom_type_scat_dispersion_real
_atom_type_scat_dispersion_imag
_atom_type_scat_source
C C 0.0033 0.0016 'International Tables Vol C Tables 4.2.6.8 and 6.1.1.4'
H H 0.0000 0.0000 'International Tables Vol C Tables 4.2.6.8 and 6.1.1.4'
N N 0.0061 0.0033 'International Tables Vol C Tables 4.2.6.8 and 6.1.1.4'
S S 0.1246 0.1234 'International Tables Vol C Tables 4.2.6.8 and 6.1.1.4'
Cl Cl 0.1484 0.1585 'International Tables Vol C Tables 4.2.6.8 and 6.1.1.4'

loop_
_geom_angle_atom_site_label_1
_geom_angle_atom_site_label_2
_geom_angle_atom_site_label_3
_geom_angle
N1 C1 N3 106.1(3)
N1 C1 C2 129.6(3)
N3 C1 C2 124.4(3)
C1 C2 S1 115.4(2)
C1 C2 S2 113.5(2)
S1 C2 S2 131.1(2)
N2 C3 N4 127.2(3)
N2 C3 N3 111.2(3)
N4 C3 N3 121.6(3)
C9 C4 C5 121.6(3)
C9 C4 N1 121.7(3)
C5 C4 N1 116.6(3)
C6 C5 C4 118.9(3)
C6 C5 H5A 120.6
C4 C5 H5A 120.6
C7 C6 C5 120.2(3)
C7 C6 H6A 119.9
C5 C6 H6A 119.9
C6 C7 C8 120.4(3)
C6 C7 H7A 119.8
C8 C7 H7A 119.8
C7 C8 C9 119.9(3)
C7 C8 H8A 120.0
C9 C8 H8A 120.0
C4 C9 C8 119.0(3)
C4 C9 H9A 120.5
C8 C9 H9A 120.5
C11 C10 C15 122.3(3)
C11 C10 N3 120.0(3)
C15 C10 N3 117.7(3)
C10 C11 C12 118.4(3)
C10 C11 H11A 120.8
C12 C11 H11A 120.8
C13 C12 C11 120.2(3)
C13 C12 H12A 119.9
C11 C12 H12A 119.9
C14 C13 C12 120.5(3)
C14 C13 H13A 119.8
C12 C13 H13A 119.8
C13 C14 C15 120.4(3)
C13 C14 H14A 119.8
C15 C14 H14A 119.8
C10 C15 C14 118.1(3)
C10 C15 H15A 120.9
C14 C15 H15A 120.9
C21 C16 C17 119.8(3)
C21 C16 N4 117.3(3)
C17 C16 N4 123.0(3)
C18 C17 C16 119.3(3)
C18 C17 H17A 120.4
C16 C17 H17A 120.4
C19 C18 C17 121.1(3)
C19 C18 H18A 119.5
C17 C18 H18A 119.5
C20 C19 C18 119.6(3)
C20 C19 H19A 120.2
C18 C19 H19A 120.2
C19 C20 C21 120.2(3)
C19 C20 H20A 119.9
C21 C20 H20A 119.9
C16 C21 C20 120.2(3)
C16 C21 H21A 119.9
C20 C21 H21A 119.9
Cl3 C22 Cl2 111.59(19)
Cl3 C22 Cl1 110.3(2)
Cl2 C22 Cl1 108.7(2)
Cl3 C22 H22A 108.7
Cl2 C22 H22A 108.7
Cl1 C22 H22A 108.7
C1 N1 N2 112.0(3)
C1 N1 C4 131.2(3)
N2 N1 C4 116.9(2)
C3 N2 N1 104.3(2)
C1 N3 C3 106.6(3)
C1 N3 C10 127.5(3)
C3 N3 C10 126.0(3)
C3 N4 C16 126.6(3)
C3 N4 H4 127(2)
C16 N4 H4 106(2)

loop_
_geom_bond_atom_site_label_1
_geom_bond_atom_site_label_2
_geom_bond_distance
C1 N1 1.330(4)
C1 N3 1.360(4)
C1 C2 1.494(4)
C2 S1 1.670(4)
C2 S2 1.677(4)
C3 N2 1.305(4)
C3 N4 1.354(4)
C3 N3 1.392(4)
C4 C9 1.371(5)
C4 C5 1.396(5)
C4 N1 1.445(4)
C5 C6 1.394(5)
C5 H5A 0.9500
C6 C7 1.379(5)
C6 H6A 0.9500
C7 C8 1.391(5)
C7 H7A 0.9500
C8 C9 1.405(5)
C8 H8A 0.9500
C9 H9A 0.9500
C10 C11 1.384(5)
C10 C15 1.395(5)
C10 N3 1.445(4)
C11 C12 1.395(5)
C11 H11A 0.9500
C12 C13 1.392(5)
C12 H12A 0.9500
C13 C14 1.378(5)
C13 H13A 0.9500
C14 C15 1.399(5)
C14 H14A 0.9500
C15 H15A 0.9500
C16 C21 1.392(5)
C16 C17 1.392(5)
C16 N4 1.421(4)
C17 C18 1.390(5)
C17 H17A 0.9500
C18 C19 1.387(5)
C18 H18A 0.9500
C19 C20 1.378(5)
C19 H19A 0.9500
C20 C21 1.393(5)
C20 H20A 0.9500
C21 H21A 0.9500
C22 Cl3 1.754(4)
C22 Cl2 1.772(4)
C22 Cl1 1.776(4)
C22 H22A 1.0000
N1 N2 1.387(4)
N4 H4 0.91(4)

loop_
_geom_torsion_atom_site_label_1
_geom_torsion_atom_site_label_2
_geom_torsion_atom_site_label_3
_geom_torsion_atom_site_label_4
_geom_torsion
N1 C1 C2 S1 78.0(4)
N3 C1 C2 S1 -103.5(3)
N1 C1 C2 S2 -102.5(4)
N3 C1 C2 S2 76.0(4)
C9 C4 C5 C6 1.7(5)
N1 C4 C5 C6 -177.1(3)
C4 C5 C6 C7 -0.8(5)
C5 C6 C7 C8 -0.6(6)
C6 C7 C8 C9 1.1(6)
C5 C4 C9 C8 -1.2(5)
N1 C4 C9 C8 177.5(3)
C7 C8 C9 C4 -0.2(5)
C15 C10 C11 C12 0.5(5)
N3 C10 C11 C12 178.1(3)
C10 C11 C12 C13 -1.3(5)
C11 C12 C13 C14 0.3(5)
C12 C13 C14 C15 1.3(6)
C11 C10 C15 C14 1.1(5)
N3 C10 C15 C14 -176.5(3)
C13 C14 C15 C10 -2.0(5)
C21 C16 C17 C18 -0.6(5)
N4 C16 C17 C18 -179.1(3)
C16 C17 C18 C19 0.0(6)
C17 C18 C19 C20 0.3(6)
C18 C19 C20 C21 0.0(6)
C17 C16 C21 C20 0.9(5)
N4 C16 C21 C20 179.4(3)
C19 C20 C21 C16 -0.6(6)
N3 C1 N1 N2 -0.3(4)
C2 C1 N1 N2 178.4(3)
N3 C1 N1 C4 177.8(3)
C2 C1 N1 C4 -3.5(6)
C9 C4 N1 C1 23.0(5)
C5 C4 N1 C1 -158.2(3)
C9 C4 N1 N2 -158.9(3)
C5 C4 N1 N2 19.9(4)
N4 C3 N2 N1 179.0(3)
N3 C3 N2 N1 -1.0(4)
C1 N1 N2 C3 0.8(4)
C4 N1 N2 C3 -177.6(3)
N1 C1 N3 C3 -0.3(4)
C2 C1 N3 C3 -179.0(3)
N1 C1 N3 C10 178.9(3)
C2 C1 N3 C10 0.2(5)
N2 C3 N3 C1 0.8(4)
N4 C3 N3 C1 -179.2(3)
N2 C3 N3 C10 -178.4(3)
N4 C3 N3 C10 1.6(5)
C11 C10 N3 C1 67.5(5)
C15 C10 N3 C1 -114.8(4)
C11 C10 N3 C3 -113.4(4)
C15 C10 N3 C3 64.2(4)
N2 C3 N4 C16 -8.0(6)
N3 C3 N4 C16 172.0(3)
C21 C16 N4 C3 176.0(3)
C17 C16 N4 C3 -5.5(6)
